data_2206467
loop_
_publ_author_name
'Naotake Nakamura'
'Akira Ohishi'

_publ_section_title
;
 1,24-Dibromotetracosane
;
_journal_coeditor_code IS6099
_journal_issue 8
_journal_name_full 'Acta Crystallographica Section E'
_journal_page_first o2447
_journal_page_last o2449
_journal_paper_doi 10.1107/S1600536805021379
_journal_volume 61
_journal_year 2005
_chemical_formula_iupac 'C24 H48 Br2'
_chemical_formula_moiety 'C24 H48 Br2'
_chemical_formula_sum 'C24 H48 Br2'
_chemical_formula_weight 496.45
_chemical_name_systematic
;
1,24-Dibromotetracosane
;
_space_group_IT_number 14
_symmetry_cell_setting monoclinic
_symmetry_space_group_name_Hall '-P 2ybc'
_symmetry_space_group_name_H-M 'P 1 21/c 1'
_cell_angle_alpha 90
_cell_angle_beta 93.07(2)
_cell_angle_gamma 90
_cell_formula_units_Z 2
_cell_length_a 5.482(3)
_cell_length_b 5.381(2)
_cell_length_c 43.859(2)
_cell_measurement_reflns_used 24
_cell_measurement_temperature 296.0(10)
_cell_measurement_theta_max 17.1
_cell_measurement_theta_min 9.2
_cell_volume 1291.9(9)
_computing_cell_refinement 'MSC/AFC Diffractometer Control Software'
_computing_data_collection
;
MSC/AFC Diffractometer Control Software (Molecular Structure Corporation,
1992)
;
_computing_data_reduction 'CrystalStructure (Molecular Structure Corporation & Rigaku, 2001)'
_computing_molecular_graphics 'ORTEP-3 for Windows (Farrugia, 1997)'
_computing_publication_material CrystalStructure
_computing_structure_refinement 'CRYSTALS (Watkin <i>et al.</i>, 1996)'
_computing_structure_solution 'SIR92 (Altomare <i>et al.</i>, 1994)'
_diffrn_measured_fraction_theta_full 0.9626
_diffrn_measured_fraction_theta_max 0.9626
_diffrn_measurement_device_type 'Rigaku AFC-5R'
_diffrn_measurement_method \w
_diffrn_radiation_type 'Cu K\a'
_diffrn_radiation_wavelength 1.5418
_diffrn_reflns_av_R_equivalents 0.040
_diffrn_reflns_limit_h_max 6
_diffrn_reflns_limit_h_min -1
_diffrn_reflns_limit_k_max 6
_diffrn_reflns_limit_k_min -1
_diffrn_reflns_limit_l_max 53
_diffrn_reflns_limit_l_min -53
_diffrn_reflns_number 4250
_diffrn_reflns_theta_full 70.82
_diffrn_reflns_theta_max 70.82
_diffrn_standards_decay_% 14.04
_diffrn_standards_interval_count 150
_diffrn_standards_number 3
_exptl_absorpt_coefficient_mu 3.992
_exptl_absorpt_correction_T_max 0.961
_exptl_absorpt_correction_T_min 0.175
_exptl_absorpt_correction_type numerical
_exptl_absorpt_process_details '(ABSCOR; Higashi, 1999)'
_exptl_crystal_colour colourless
_exptl_crystal_density_diffrn 1.276
_exptl_crystal_density_method 'not measured'
_exptl_crystal_description plate
_exptl_crystal_F_000 524.00
_exptl_crystal_size_max 0.51
_exptl_crystal_size_mid 0.41
_exptl_crystal_size_min 0.01
_refine_diff_density_max 1.07
_refine_diff_density_min -1.26
_refine_ls_extinction_coef 19.0(2)
_refine_ls_extinction_method 'Larson (1970)'
_refine_ls_goodness_of_fit_ref 1.00
_refine_ls_hydrogen_treatment refall
_refine_ls_number_parameters 143
_refine_ls_number_reflns 2320
_refine_ls_R_factor_gt 0.056
_refine_ls_shift/su_max 0.0000
_refine_ls_structure_factor_coef Fsqd
_refine_ls_weighting_details 'w = 1/[0.0001Fo^2^ + 8.45\s^2^(Fo) + 0.525]/(4Fo^2^)'
_refine_ls_weighting_scheme calc
_refine_ls_wR_factor_ref 0.108
_reflns_number_gt 1525
_reflns_number_total 2374
_reflns_threshold_expression F^2^>2\s(F^2^)
_cod_data_source_file is6099.cif
_cod_data_source_block I
_cod_original_sg_symbol_H-M 'P 21/c'
_cod_database_code 2206467
_cod_database_fobs_code 2206467

loop_
_symmetry_equiv_pos_site_id
_symmetry_equiv_pos_as_xyz
1 x,y,z
2 -x,-y,-z
3 -x,y+1/2,-z+1/2
4 x,-y+1/2,z+1/2

loop_
_atom_site_label
_atom_site_fract_x
_atom_site_fract_y
_atom_site_fract_z
_atom_site_U_iso_or_equiv
_atom_site_adp_type
_atom_site_calc_flag
_atom_site_occupancy
_atom_site_type_symbol
Br1 1.86380(10) -0.80020(10) 0.77362(2) 0.0798(2) Uani d 1.00 Br
C1 1.6860(10) -0.5100(10) 0.78540(10) 0.077(2) Uani d 1.00 C
C2 1.5360(10) -0.5500(10) 0.81230(10) 0.066(2) Uani d 1.00 C
C3 1.4020(10) -0.3190(10) 0.82120(10) 0.068(2) Uani d 1.00 C
C4 1.2490(10) -0.3570(10) 0.84860(10) 0.066(2) Uani d 1.00 C
C5 1.1090(10) -0.1300(10) 0.85800(10) 0.064(2) Uani d 1.00 C
C6 0.9560(10) -0.1710(10) 0.88560(10) 0.065(2) Uani d 1.00 C
C7 0.8130(10) 0.0560(10) 0.89470(10) 0.065(2) Uani d 1.00 C
C8 0.6630(10) 0.0160(10) 0.92240(10) 0.066(2) Uani d 1.00 C
C9 0.5180(10) 0.2430(10) 0.93130(10) 0.064(2) Uani d 1.00 C
C10 0.3680(10) 0.2020(10) 0.95910(10) 0.066(2) Uani d 1.00 C
C11 0.2230(10) 0.4270(10) 0.96780(10) 0.064(2) Uani d 1.00 C
C12 0.0730(10) 0.3880(10) 0.99570(10) 0.064(2) Uani d 1.00 C
H1 1.800 -0.381 0.7903 0.094 Uiso c 1.00 H
H2 1.580 -0.460 0.7687 0.094 Uiso c 1.00 H
H3 1.641 -0.598 0.8292 0.080 Uiso c 1.00 H
H4 1.422 -0.680 0.8077 0.080 Uiso c 1.00 H
H5 1.517 -0.189 0.8252 0.082 Uiso c 1.00 H
H6 1.295 -0.274 0.8043 0.082 Uiso c 1.00 H
H7 1.357 -0.402 0.8654 0.080 Uiso c 1.00 H
H8 1.135 -0.488 0.8445 0.080 Uiso c 1.00 H
H9 1.222 0.001 0.8624 0.077 Uiso c 1.00 H
H10 1.002 -0.083 0.8412 0.077 Uiso c 1.00 H
H11 1.063 -0.217 0.9024 0.078 Uiso c 1.00 H
H12 0.843 -0.302 0.8812 0.078 Uiso c 1.00 H
H13 0.926 0.186 0.8991 0.079 Uiso c 1.00 H
H14 0.706 0.102 0.8779 0.079 Uiso c 1.00 H
H15 0.770 -0.027 0.9393 0.079 Uiso c 1.00 H
H16 0.552 -0.117 0.9181 0.080 Uiso c 1.00 H
H17 0.628 0.376 0.9355 0.078 Uiso c 1.00 H
H18 0.410 0.285 0.9144 0.078 Uiso c 1.00 H
H19 0.476 0.159 0.9759 0.080 Uiso c 1.00 H
H20 0.257 0.068 0.9549 0.080 Uiso c 1.00 H
H21 0.334 0.560 0.9718 0.078 Uiso c 1.00 H
H22 0.115 0.469 0.9509 0.078 Uiso c 1.00 H
H23 0.180 0.346 1.0126 0.077 Uiso c 1.00 H
H24 -0.039 0.256 0.9917 0.077 Uiso c 1.00 H

loop_
_atom_site_aniso_label
_atom_site_aniso_U_11
_atom_site_aniso_U_22
_atom_site_aniso_U_33
_atom_site_aniso_U_12
_atom_site_aniso_U_13
_atom_site_aniso_U_23
Br1 0.0911(5) 0.0693(4) 0.0816(4) 0.0100(5) 0.0301(4) -0.0032(4)
C1 0.096(5) 0.066(4) 0.072(4) 0.012(4) 0.029(4) 0.005(3)
C2 0.078(4) 0.058(4) 0.063(4) 0.012(3) 0.016(3) -0.002(3)
C3 0.080(4) 0.066(4) 0.060(3) 0.006(4) 0.020(3) -0.004(3)
C4 0.072(4) 0.067(4) 0.061(3) 0.009(3) 0.024(3) -0.002(3)
C5 0.073(4) 0.065(4) 0.054(3) 0.007(3) 0.019(3) -0.003(3)
C6 0.074(4) 0.067(4) 0.055(3) 0.009(3) 0.021(3) 0.001(3)
C7 0.072(4) 0.067(4) 0.057(3) 0.014(3) 0.023(3) -0.001(3)
C8 0.081(4) 0.066(4) 0.052(3) 0.009(3) 0.016(3) -0.002(3)
C9 0.078(4) 0.060(4) 0.057(3) 0.015(3) 0.017(3) -0.005(3)
C10 0.079(4) 0.065(3) 0.057(3) 0.009(4) 0.021(3) -0.001(3)
C11 0.074(4) 0.061(4) 0.059(3) 0.015(3) 0.018(3) -0.003(3)
C12 0.071(4) 0.065(4) 0.056(3) 0.011(3) 0.024(3) 0.000(3)

loop_
_atom_type_symbol
_atom_type_description
_atom_type_scat_dispersion_real
_atom_type_scat_dispersion_imag
_atom_type_scat_source
C C 0.018 0.009
;
International Tables for Crystallography
(1992, Vol. C, Tables 4.2.6.8 and 6.1.1.4)
;
H H 0.000 0.000
;
International Tables for Crystallography
(1992, Vol. C, Table 6.1.1.4)
;
Br Br -0.676 1.280
;
International Tables for Crystallography
(1992, Vol. C, Tables 4.2.6.8 and 6.1.1.4)
;

loop_
_geom_angle_atom_site_label_1
_geom_angle_atom_site_label_2
_geom_angle_atom_site_label_3
_geom_angle_site_symmetry_3
_geom_angle
_geom_angle_publ_flag
Br1 C1 C2 . 113.8(4) no
C1 C2 C3 . 112.4(5) no
C2 C3 C4 . 112.9(5) no
C3 C4 C5 . 114.6(4) no
C4 C5 C6 . 113.9(4) no
C5 C6 C7 . 113.8(4) no
C6 C7 C8 . 114.0(5) no
C7 C8 C9 . 114.0(5) no
C8 C9 C10 . 113.7(4) no
C9 C10 C11 . 113.6(5) no
C10 C11 C12 . 114.0(4) no
C11 C12 C12 2_567 114.1(4) no
Br1 C1 H1 . 108.7 no
C2 C1 H1 . 108.0 no
Br1 C1 H2 . 108.8 no
C2 C1 H2 . 108.0 no
H1 C1 H2 . 109.5 no
C1 C2 H3 . 108.6 no
C3 C2 H3 . 108.0 no
C1 C2 H4 . 108.6 no
C3 C2 H4 . 109.8 no
H3 C2 H4 . 109.4 no
C2 C3 H5 . 109.2 no
C4 C3 H5 . 109.9 no
C2 C3 H6 . 107.4 no
C4 C3 H6 . 107.9 no
C4 C5 H9 . 108.5 no
H5 C3 H6 . 109.5 no
C3 C4 H7 . 107.5 no
C5 C4 H7 . 107.5 no
C3 C4 H8 . 109.5 no
C5 C4 H8 . 108.2 no
H7 C4 H8 . 109.5 no
C6 C5 H9 . 109.1 no
C4 C5 H10 . 107.7 no
C6 C5 H10 . 108.1 no
H9 C5 H10 . 109.5 no
C5 C6 H11 . 108.1 no
C7 C6 H11 . 108.3 no
C5 C6 H12 . 109.1 no
C7 C6 H12 . 108.0 no
H11 C6 H12 . 109.5 no
C6 C7 H13 . 108.0 no
C8 C7 H13 . 108.3 no
C6 C7 H14 . 108.3 no
C8 C7 H14 . 108.7 no
H13 C7 H14 . 109.4 no
C7 C8 H15 . 108.7 no
C9 C8 H15 . 107.8 no
C7 C8 H16 . 108.3 no
C9 C8 H16 . 108.6 no
H15 C8 H16 . 109.5 no
C8 C9 H17 . 108.5 no
C10 C9 H17 . 108.8 no
C8 C9 H18 . 107.8 no
C10 C9 H18 . 108.5 no
H17 C9 H18 . 109.5 no
C9 C10 H19 . 108.4 no
C11 C10 H19 . 108.0 no
C9 C10 H20 . 108.8 no
C11 C10 H20 . 108.5 no
H19 C10 H20 . 109.5 no
C10 C11 H21 . 108.4 no
C12 C11 H21 . 108.7 no
C10 C11 H22 . 107.9 no
C12 C11 H22 . 108.3 no
H21 C11 H22 . 109.5 no
C11 C12 H23 . 108.7 no
C11 C12 H24 . 109.2 no
H23 C12 H24 . 109.5 no

loop_
_geom_bond_atom_site_label_1
_geom_bond_atom_site_label_2
_geom_bond_site_symmetry_2
_geom_bond_distance
_geom_bond_publ_flag
Br1 C1 . 1.926(5) yes
C1 C2 . 1.493(6) yes
C2 C3 . 1.506(7) yes
C3 C4 . 1.520(6) yes
C4 C5 . 1.514(6) yes
C5 C6 . 1.526(6) yes
C6 C7 . 1.516(6) yes
C7 C8 . 1.520(6) yes
C8 C9 . 1.518(6) yes
C9 C10 . 1.521(6) yes
C10 C11 . 1.509(6) yes
C11 C12 . 1.526(6) yes
C12 C12 2_567 1.506(8) yes
C1 H1 . 0.950 no
C1 H2 . 0.95 no
C2 H3 . 0.95 no
C2 H4 . 0.950 no
C3 H5 . 0.950 no
C3 H6 . 0.95 no
C4 H7 . 0.95 no
C4 H8 . 0.950 no
C5 H9 . 0.950 no
C5 H10 . 0.95 no
C6 H11 . 0.95 no
C6 H12 . 0.950 no
C7 H13 . 0.950 no
C7 H14 . 0.95 no
C8 H15 . 0.95 no
C8 H16 . 0.950 no
C9 H17 . 0.950 no
C9 H18 . 0.95 no
C10 H19 . 0.95 no
C10 H20 . 0.950 no
C11 H21 . 0.950 no
C11 H22 . 0.95 no
C12 H23 . 0.95 no
C12 H24 . 0.950 no

loop_
_geom_contact_atom_site_label_1
_geom_contact_atom_site_label_2
_geom_contact_distance
_geom_contact_site_symmetry_2
Br1 Br1 3.754(2) 3_946
Br1 Br1 3.754(2) 3_956

loop_
_geom_torsion_atom_site_label_1
_geom_torsion_atom_site_label_2
_geom_torsion_atom_site_label_3
_geom_torsion_atom_site_label_4
_geom_torsion_site_symmetry_3
_geom_torsion_site_symmetry_4
_geom_torsion
_geom_torsion_publ_flag
Br1 C1 C2 C3 . . 179.3(3) yes
C1 C2 C3 C4 . . -179.9(5) yes
C2 C3 C4 C5 . . -179.2(4) yes
C3 C4 C5 C6 . . 180.0(4) yes
C4 C5 C6 C7 . . -179.2(4) yes
C5 C6 C7 C8 . . -179.3(4) yes
C6 C7 C8 C9 . . -179.5(4) yes
C7 C8 C9 C10 . . 180.0(4) yes
C8 C9 C10 C11 . . -179.8(4) yes
C9 C10 C11 C12 . . -179.8(4) yes
C10 C11 C12 C12 . 2_567 -179.7(4) yes
C11 C12 C12 C11 2_567 2_567 180.0(4) yes
